data_7110893
loop_
_publ_author_name
'Diskin-Posner, Yael'
'Dahal, Sanjay'
'Goldberg, Israel'

_publ_section_title
;
 New effective synthons for supramolecular self-assembly of
 meso-carboxyphenylporphyrins
;
_journal_issue 7
_journal_name_full 'Chemical Communications'
_journal_page_first 585
_journal_paper_doi 10.1039/b001189o
_journal_year 2000
_chemical_formula_moiety '(C48 H26 N4 O8 Zn2).13(C2 H6 O2)'
_chemical_formula_sum 'C74 H104 N4 O34 Zn2'
_chemical_formula_weight 1724.35
_chemical_name_systematic
; 
 ? 
;
_space_group_IT_number 15
_symmetry_cell_setting monoclinic
_symmetry_space_group_name_Hall '-C 2yc'
_symmetry_space_group_name_H-M 'C 1 2/c 1'
_atom_sites_solution_hydrogens geom
_atom_sites_solution_primary direct
_atom_sites_solution_secondary difmap
_audit_creation_method SHELXL-97
_cell_angle_alpha 90.00
_cell_angle_beta 92.724(3)
_cell_angle_gamma 90.00
_cell_formula_units_Z 8
_cell_length_a 27.6940(8)
_cell_length_b 19.5100(9)
_cell_length_c 32.5980(13)
_cell_measurement_reflns_used 13909
_cell_measurement_temperature 115
_cell_measurement_theta_max 25.0
_cell_measurement_theta_min 1.25
_cell_volume 17593.1(12)
_computing_cell_refinement Denzo
_computing_data_collection 'Collect, Nonius B.V.'
_computing_data_reduction Denzo
_computing_structure_refinement 'SHELXL-97 (Sheldrick, 1997)'
_computing_structure_solution DIRDIF-96
_diffrn_ambient_temperature 115
_diffrn_detector_area_resol_mean '56 microns'
_diffrn_measured_fraction_theta_full 0.926
_diffrn_measured_fraction_theta_max 0.926
_diffrn_measurement_device_type 'Nonius KappaCCD'
_diffrn_measurement_method '0.7 degrees Phi scans'
_diffrn_radiation_monochromator graphite
_diffrn_radiation_source 'fine-focus sealed tube'
_diffrn_radiation_type MoK\a
_diffrn_radiation_wavelength 0.71070
_diffrn_reflns_av_R_equivalents 0.0000
_diffrn_reflns_av_sigmaI/netI 0.0802
_diffrn_reflns_limit_h_max 32
_diffrn_reflns_limit_h_min 0
_diffrn_reflns_limit_k_max 23
_diffrn_reflns_limit_k_min 0
_diffrn_reflns_limit_l_max 38
_diffrn_reflns_limit_l_min -35
_diffrn_reflns_number 13909
_diffrn_reflns_theta_full 25.02
_diffrn_reflns_theta_max 25.02
_diffrn_reflns_theta_min 1.25
_exptl_absorpt_coefficient_mu 0.628
_exptl_crystal_colour purple
_exptl_crystal_density_diffrn 1.302
_exptl_crystal_density_method 'not measured'
_exptl_crystal_description chunks
_exptl_crystal_F_000 7264
_exptl_crystal_size_max 0.25
_exptl_crystal_size_mid 0.20
_exptl_crystal_size_min 0.10
_refine_diff_density_max 0.265
_refine_diff_density_min -0.266
_refine_diff_density_rms 0.056
_refine_ls_extinction_method none
_refine_ls_goodness_of_fit_ref 0.910
_refine_ls_hydrogen_treatment mixed
_refine_ls_matrix_type full
_refine_ls_number_parameters 598
_refine_ls_number_reflns 13909
_refine_ls_number_restraints 0
_refine_ls_restrained_S_all 0.910
_refine_ls_R_factor_all 0.1497
_refine_ls_R_factor_gt 0.0758
_refine_ls_shift/su_max 0.975
_refine_ls_shift/su_mean 0.084
_refine_ls_structure_factor_coef Fsqd
_refine_ls_weighting_details 'calc w=1/[\s^2^(Fo^2^)+(0.0726P)^2^+0.0000P] where P=(Fo^2^+2Fc^2^)/3'
_refine_ls_weighting_scheme calc
_refine_ls_wR_factor_gt 0.1435
_refine_ls_wR_factor_ref 0.1652
_reflns_number_gt 5931
_reflns_number_total 13909
_reflns_threshold_expression >2sigma(I)
_cod_data_source_file b001189osup1.cif
_cod_data_source_block Compound(2)
_cod_original_sg_symbol_H-M C2/c
_cod_database_code 7110893

loop_
_symmetry_equiv_pos_as_xyz
'x, y, z'
'-x, y, -z+1/2'
'x+1/2, y+1/2, z'
'-x+1/2, y+1/2, -z+1/2'
'-x, -y, -z'
'x, -y, z-1/2'
'-x+1/2, -y+1/2, -z'
'x+1/2, -y+1/2, z-1/2'

loop_
_atom_site_label
_atom_site_type_symbol
_atom_site_fract_x
_atom_site_fract_y
_atom_site_fract_z
_atom_site_U_iso_or_equiv
_atom_site_adp_type
_atom_site_occupancy
_atom_site_symmetry_multiplicity
_atom_site_calc_flag
_atom_site_refinement_flags
N1 N 0.42224(14) 0.7588(2) 0.38293(11) 0.0530(12) Uani 1 1 d .
N2 N 0.36219(13) 0.8025(2) 0.44826(12) 0.0521(11) Uani 1 1 d .
N3 N 0.41893(14) 0.7202(2) 0.50547(11) 0.0539(12) Uani 1 1 d .
N4 N 0.48136(13) 0.6816(2) 0.44140(11) 0.0526(11) Uani 1 1 d .
C5 C 0.50734(18) 0.6687(3) 0.40680(15) 0.0570(15) Uani 1 1 d .
C6 C 0.49549(18) 0.6945(3) 0.36784(14) 0.0540(15) Uani 1 1 d .
C7 C 0.4570(2) 0.7362(3) 0.35672(15) 0.0616(16) Uani 1 1 d .
C8 C 0.4450(2) 0.7630(3) 0.31635(14) 0.079(2) Uani 1 1 d .
H8 H 0.4620 0.7548 0.2929 0.095 Uiso 1 1 calc R
C9 C 0.4058(2) 0.8014(3) 0.31820(14) 0.0676(17) Uani 1 1 d .
H9 H 0.3907 0.8251 0.2964 0.081 Uiso 1 1 calc R
C10 C 0.39060(18) 0.8002(3) 0.36017(14) 0.0550(15) Uani 1 1 d .
C11 C 0.35192(18) 0.8361(3) 0.37437(14) 0.0519(14) Uani 1 1 d .
C12 C 0.33864(18) 0.8386(3) 0.41644(15) 0.0600(15) Uani 1 1 d .
C13 C 0.29755(17) 0.8741(3) 0.43258(16) 0.0618(15) Uani 1 1 d .
H13 H 0.2754 0.9009 0.4174 0.074 Uiso 1 1 calc R
C14 C 0.2969(2) 0.8617(3) 0.47321(16) 0.0628(16) Uani 1 1 d .
H14 H 0.2749 0.8788 0.4913 0.075 Uiso 1 1 calc R
C15 C 0.33667(19) 0.8172(3) 0.48306(14) 0.0576(15) Uani 1 1 d .
C16 C 0.34857(19) 0.7900(3) 0.52207(14) 0.0557(15) Uani 1 1 d .
C17 C 0.38673(19) 0.7465(3) 0.53181(14) 0.0573(16) Uani 1 1 d .
C18 C 0.4000(2) 0.7204(3) 0.57177(14) 0.0709(17) Uani 1 1 d .
H18 H 0.3835 0.7297 0.5953 0.085 Uiso 1 1 calc R
C19 C 0.4394(2) 0.6811(3) 0.57078(15) 0.0714(18) Uani 1 1 d .
H19 H 0.4556 0.6587 0.5926 0.086 Uiso 1 1 calc R
C20 C 0.45117(18) 0.6812(3) 0.52818(15) 0.0562(15) Uani 1 1 d .
C21 C 0.49224(18) 0.6481(3) 0.51408(14) 0.0546(15) Uani 1 1 d .
C22 C 0.50646(18) 0.6481(3) 0.47362(15) 0.0568(15) Uani 1 1 d .
C23 C 0.54866(18) 0.6158(3) 0.45996(15) 0.0622(16) Uani 1 1 d .
H23 H 0.5710 0.5900 0.4756 0.075 Uiso 1 1 calc R
C24 C 0.54944(18) 0.6305(3) 0.41886(16) 0.0622(16) Uani 1 1 d .
H24 H 0.5736 0.6176 0.4016 0.075 Uiso 1 1 calc R
C25 C 0.52957(19) 0.6755(3) 0.33456(15) 0.0611(16) Uani 1 1 d .
C26 C 0.5282(2) 0.6157(4) 0.31532(18) 0.096(2) Uani 1 1 d .
H26 H 0.5051 0.5831 0.3216 0.116 Uiso 1 1 calc R
C27 C 0.5617(2) 0.6015(4) 0.28526(18) 0.097(2) Uani 1 1 d .
H27 H 0.5620 0.5584 0.2731 0.116 Uiso 1 1 calc R
C28 C 0.59355(19) 0.6498(4) 0.27384(15) 0.0604(17) Uani 1 1 d .
C29 C 0.5949(3) 0.7112(4) 0.2931(2) 0.122(3) Uani 1 1 d .
H29 H 0.6176 0.7438 0.2860 0.146 Uiso 1 1 calc R
C30 C 0.5628(2) 0.7263(4) 0.3233(2) 0.111(3) Uani 1 1 d .
H30 H 0.5632 0.7691 0.3359 0.133 Uiso 1 1 calc R
C31 C 0.6286(2) 0.6296(4) 0.24136(16) 0.0673(19) Uani 1 1 d .
O32 O 0.65803(16) 0.6782(2) 0.23243(12) 0.0912(14) Uani 1 1 d .
H32 H 0.6645 0.6631 0.2046 0.40(8) Uiso 1 1 d R
O33 O 0.62690(13) 0.5721(2) 0.22627(10) 0.0688(12) Uani 1 1 d .
C34 C 0.3225(2) 0.8762(4) 0.34513(16) 0.0573(15) Uani 1 1 d .
C35 C 0.2950(2) 0.8469(3) 0.31460(17) 0.0709(17) Uani 1 1 d .
H35 H 0.2944 0.7994 0.3123 0.085 Uiso 1 1 calc R
C36 C 0.2678(2) 0.8862(4) 0.28674(16) 0.0688(17) Uani 1 1 d .
H36 H 0.2502 0.8644 0.2655 0.083 Uiso 1 1 calc R
C37 C 0.26604(19) 0.9548(4) 0.28953(16) 0.0615(17) Uani 1 1 d .
C38 C 0.2926(2) 0.9874(3) 0.31992(17) 0.0700(17) Uani 1 1 d .
H38 H 0.2920 1.0349 0.3222 0.084 Uiso 1 1 calc R
C39 C 0.3209(2) 0.9473(4) 0.34782(16) 0.0742(18) Uani 1 1 d .
H39 H 0.3392 0.9690 0.3687 0.089 Uiso 1 1 calc R
C40 C 0.2361(2) 1.0002(4) 0.25995(18) 0.0705(19) Uani 1 1 d .
O41 O 0.23639(17) 1.0624(3) 0.26108(13) 0.0912(15) Uani 1 1 d .
O42 O 0.20958(13) 0.9633(3) 0.23240(11) 0.0746(12) Uani 1 1 d .
H42 H 0.2071 0.9148 0.2362 0.45(9) Uiso 1 1 d R
C43 C 0.31678(18) 0.8137(3) 0.55622(14) 0.0585(16) Uani 1 1 d .
C44 C 0.2855(2) 0.7660(3) 0.57161(17) 0.0778(18) Uani 1 1 d .
H44 H 0.2831 0.7222 0.5604 0.093 Uiso 1 1 calc R
C45 C 0.25685(19) 0.7854(4) 0.60514(17) 0.081(2) Uani 1 1 d .
H45 H 0.2366 0.7536 0.6169 0.097 Uiso 1 1 calc R
C46 C 0.2595(2) 0.8523(3) 0.62007(15) 0.0592(15) Uani 1 1 d .
C47 C 0.2909(2) 0.8965(3) 0.60312(16) 0.0757(19) Uani 1 1 d .
H47 H 0.2935 0.9410 0.6133 0.091 Uiso 1 1 calc R
C48 C 0.3192(2) 0.8771(3) 0.57094(17) 0.0733(18) Uani 1 1 d .
H48 H 0.3399 0.9087 0.5597 0.088 Uiso 1 1 calc R
C49 C 0.2277(2) 0.8715(4) 0.65337(16) 0.0634(17) Uani 1 1 d .
O50 O 0.22505(12) 0.9328(2) 0.66137(10) 0.0654(11) Uani 1 1 d .
O51 O 0.20520(16) 0.8249(2) 0.67102(13) 0.1048(16) Uani 1 1 d .
C52 C 0.52364(19) 0.6088(4) 0.54452(15) 0.0571(15) Uani 1 1 d .
C53 C 0.5180(2) 0.5417(3) 0.55283(16) 0.0619(16) Uani 1 1 d .
H53 H 0.4933 0.5176 0.5389 0.074 Uiso 1 1 calc R
C54 C 0.5476(2) 0.5075(3) 0.58115(16) 0.0666(17) Uani 1 1 d .
H54 H 0.5432 0.4608 0.5853 0.080 Uiso 1 1 calc R
C55 C 0.58283(19) 0.5412(3) 0.60302(15) 0.0552(15) Uani 1 1 d .
C56 C 0.5889(2) 0.6092(4) 0.59598(19) 0.085(2) Uani 1 1 d .
H56 H 0.6129 0.6326 0.6112 0.102 Uiso 1 1 calc R
C57 C 0.5604(2) 0.6455(4) 0.56658(18) 0.089(2) Uani 1 1 d .
H57 H 0.5655 0.6919 0.5618 0.106 Uiso 1 1 calc R
C58 C 0.6150(2) 0.5072(4) 0.63455(19) 0.0679(18) Uani 1 1 d .
O59 O 0.63893(13) 0.5401(2) 0.66098(11) 0.0720(12) Uani 1 1 d .
O60 O 0.61872(13) 0.4415(2) 0.63240(9) 0.0719(11) Uani 1 1 d .
Zn61 Zn 0.41524(2) 0.72883(3) 0.442892(16) 0.0538(2) Uani 1 1 d .
Zn62 Zn 0.17584(2) 1.02710(3) 0.194731(16) 0.0538(2) Uani 1 1 d .
O63 O 0.37163(12) 0.64165(19) 0.43178(9) 0.0687(11) Uani 1 1 d .
H63 H 0.3836 0.6240 0.4023 0.082 Uiso 1 1 d R
C64 C 0.3340(2) 0.6144(4) 0.4580(2) 0.109(2) Uani 1 1 d .
H64A H 0.3092 0.5918 0.4409 0.131 Uiso 1 1 calc R
H64B H 0.3190 0.6521 0.4720 0.131 Uiso 1 1 calc R
C65 C 0.3548(3) 0.5641(4) 0.4895(2) 0.125(3) Uani 1 1 d .
H65A H 0.3696 0.5255 0.4761 0.150 Uiso 1 1 calc R
H65B H 0.3788 0.5860 0.5076 0.150 Uiso 1 1 calc R
O66 O 0.3139(2) 0.5419(3) 0.51196(19) 0.159(2) Uani 1 1 d .
H66 H 0.2912 0.5094 0.4927 0.56(14) Uiso 1 1 d R

loop_
_atom_site_aniso_label
_atom_site_aniso_U_11
_atom_site_aniso_U_22
_atom_site_aniso_U_33
_atom_site_aniso_U_23
_atom_site_aniso_U_13
_atom_site_aniso_U_12
N1 0.049(3) 0.073(3) 0.037(2) 0.005(2) 0.006(2) 0.012(2)
N2 0.046(3) 0.063(3) 0.048(3) -0.002(2) 0.011(2) 0.011(2)
N3 0.042(2) 0.092(4) 0.028(2) -0.001(2) 0.003(2) 0.013(3)
N4 0.044(2) 0.080(3) 0.034(2) 0.004(2) 0.001(2) 0.006(2)
C5 0.047(3) 0.078(4) 0.047(4) 0.007(3) 0.015(3) 0.003(3)
C6 0.055(3) 0.077(4) 0.031(3) 0.005(3) 0.020(3) 0.012(3)
C7 0.068(4) 0.079(4) 0.039(3) -0.004(3) 0.014(3) 0.025(3)
C8 0.079(4) 0.138(6) 0.021(3) 0.010(3) 0.012(3) 0.028(4)
C9 0.074(4) 0.098(5) 0.031(3) 0.004(3) 0.003(3) 0.019(4)
C10 0.051(3) 0.075(4) 0.039(3) 0.001(3) -0.002(3) 0.012(3)
C11 0.051(3) 0.072(4) 0.032(3) 0.003(3) -0.006(3) 0.022(3)
C12 0.050(3) 0.077(5) 0.051(4) 0.009(3) -0.015(3) 0.008(3)
C13 0.043(3) 0.074(4) 0.067(4) -0.006(3) -0.010(3) 0.021(3)
C14 0.069(4) 0.073(4) 0.047(4) 0.001(3) 0.005(3) 0.016(3)
C15 0.054(3) 0.085(5) 0.035(3) -0.007(3) 0.014(3) 0.002(3)
C16 0.061(4) 0.078(5) 0.028(3) 0.002(3) -0.001(3) 0.004(3)
C17 0.067(4) 0.083(5) 0.023(3) 0.008(3) 0.010(3) 0.014(3)
C18 0.083(4) 0.099(5) 0.033(3) 0.004(3) 0.022(3) 0.012(4)
C19 0.069(4) 0.100(5) 0.046(4) 0.013(3) 0.008(3) 0.039(4)
C20 0.040(3) 0.091(5) 0.038(3) 0.000(3) 0.009(3) 0.012(3)
C21 0.052(3) 0.085(5) 0.026(3) 0.007(3) -0.004(3) -0.001(3)
C22 0.044(3) 0.084(5) 0.042(3) -0.005(3) 0.001(3) 0.012(3)
C23 0.056(4) 0.092(5) 0.039(3) 0.013(3) 0.010(3) 0.011(3)
C24 0.044(3) 0.077(4) 0.066(4) 0.004(3) 0.013(3) 0.011(3)
C25 0.056(4) 0.088(5) 0.039(3) -0.002(3) 0.005(3) 0.004(4)
C26 0.105(5) 0.116(6) 0.072(4) -0.039(4) 0.050(4) -0.033(5)
C27 0.105(5) 0.102(6) 0.086(5) -0.035(4) 0.031(5) -0.004(5)
C28 0.056(4) 0.088(5) 0.039(3) 0.025(3) 0.022(3) 0.011(4)
C29 0.147(7) 0.085(6) 0.142(7) -0.036(5) 0.089(6) -0.027(5)
C30 0.137(6) 0.103(6) 0.102(5) -0.013(4) 0.087(5) 0.002(5)
C31 0.067(4) 0.101(7) 0.034(4) 0.021(4) 0.006(3) 0.014(5)
O32 0.125(4) 0.082(3) 0.071(3) 0.011(2) 0.060(3) 0.016(3)
O33 0.065(3) 0.095(4) 0.047(2) -0.018(2) 0.0116(19) 0.005(3)
C34 0.066(4) 0.066(5) 0.040(3) 0.006(3) 0.003(3) 0.015(4)
C35 0.092(5) 0.072(5) 0.048(4) 0.008(3) -0.003(3) 0.012(4)
C36 0.078(4) 0.079(5) 0.047(4) -0.003(4) -0.019(3) 0.022(4)
C37 0.052(4) 0.090(6) 0.041(3) 0.011(4) -0.017(3) 0.015(4)
C38 0.076(4) 0.072(5) 0.060(4) 0.003(3) -0.020(3) 0.002(4)
C39 0.081(4) 0.095(6) 0.045(3) 0.000(4) -0.015(3) 0.010(4)
C40 0.056(4) 0.108(6) 0.048(4) 0.007(4) 0.005(3) 0.000(5)
O41 0.115(4) 0.066(3) 0.091(3) 0.008(3) -0.014(3) 0.019(3)
O42 0.072(3) 0.097(4) 0.053(2) 0.023(2) -0.005(2) 0.002(2)
C43 0.053(3) 0.085(5) 0.039(3) 0.002(3) 0.012(3) 0.012(4)
C44 0.076(4) 0.078(5) 0.081(4) -0.007(4) 0.019(4) -0.012(4)
C45 0.066(4) 0.116(6) 0.064(4) -0.006(4) 0.035(3) 0.009(4)
C46 0.071(4) 0.069(5) 0.038(3) -0.012(3) 0.007(3) 0.008(4)
C47 0.090(4) 0.089(5) 0.051(4) -0.022(3) 0.028(4) -0.022(4)
C48 0.079(4) 0.067(5) 0.077(4) -0.013(4) 0.035(4) -0.005(4)
C49 0.059(4) 0.089(6) 0.044(4) -0.009(4) 0.024(3) 0.008(4)
O50 0.058(2) 0.078(3) 0.062(2) -0.024(2) 0.0187(19) 0.006(2)
O51 0.127(4) 0.096(4) 0.100(3) 0.001(3) 0.087(3) 0.014(3)
C52 0.051(4) 0.078(5) 0.041(3) 0.000(3) 0.003(3) 0.019(4)
C53 0.068(4) 0.062(5) 0.055(4) -0.013(3) -0.008(3) -0.009(4)
C54 0.065(4) 0.082(5) 0.050(3) 0.006(3) -0.020(3) 0.006(4)
C55 0.054(4) 0.067(5) 0.042(3) 0.008(3) -0.019(3) 0.010(4)
C56 0.082(5) 0.086(6) 0.084(5) 0.016(4) -0.029(4) -0.006(4)
C57 0.090(5) 0.095(6) 0.077(4) 0.022(4) -0.043(4) -0.014(4)
C58 0.075(5) 0.063(5) 0.067(4) 0.016(4) 0.013(4) 0.024(4)
O59 0.076(3) 0.085(3) 0.053(2) -0.012(2) -0.023(2) -0.012(2)
O60 0.083(3) 0.092(3) 0.038(2) -0.001(2) -0.0176(19) 0.009(3)
Zn61 0.0516(4) 0.0797(5) 0.0307(3) 0.0022(3) 0.0078(3) 0.0090(4)
Zn62 0.0534(4) 0.0732(5) 0.0352(3) 0.0027(3) 0.0052(3) 0.0004(4)
O63 0.063(2) 0.101(3) 0.045(2) -0.002(2) 0.0231(19) -0.002(2)
C64 0.113(6) 0.124(7) 0.090(5) -0.001(5) -0.003(5) -0.007(5)
C65 0.131(7) 0.141(8) 0.104(6) 0.026(5) 0.018(6) -0.011(6)
O66 0.159(5) 0.167(6) 0.153(5) 0.031(4) 0.038(5) -0.005(4)

loop_
_atom_type_symbol
_atom_type_description
_atom_type_scat_dispersion_real
_atom_type_scat_dispersion_imag
_atom_type_scat_source
C C 0.0033 0.0016 'International Tables Vol C Tables 4.2.6.8 and 6.1.1.4'
H H 0.0000 0.0000 'International Tables Vol C Tables 4.2.6.8 and 6.1.1.4'
O O 0.0106 0.0060 'International Tables Vol C Tables 4.2.6.8 and 6.1.1.4'
N N 0.0061 0.0033 'International Tables Vol C Tables 4.2.6.8 and 6.1.1.4'
Zn Zn 0.2839 1.4301 'International Tables Vol C Tables 4.2.6.8 and 6.1.1.4'

loop_
_geom_angle_atom_site_label_1
_geom_angle_atom_site_label_2
_geom_angle_atom_site_label_3
_geom_angle
_geom_angle_site_symmetry_1
_geom_angle_site_symmetry_3
C10 N1 C7 107.2(4) . .
C10 N1 Zn61 126.2(3) . .
C7 N1 Zn61 126.4(4) . .
C12 N2 C15 105.4(4) . .
C12 N2 Zn61 126.7(3) . .
C15 N2 Zn61 126.9(4) . .
C20 N3 C17 107.3(4) . .
C20 N3 Zn61 126.0(3) . .
C17 N3 Zn61 126.4(3) . .
C5 N4 C22 105.6(4) . .
C5 N4 Zn61 126.7(3) . .
C22 N4 Zn61 127.3(3) . .
N4 C5 C6 124.6(5) . .
N4 C5 C24 108.6(4) . .
C6 C5 C24 126.6(5) . .
C7 C6 C5 126.9(4) . .
C7 C6 C25 117.2(4) . .
C5 C6 C25 115.9(5) . .
C6 C7 N1 125.2(5) . .
C6 C7 C8 126.7(5) . .
N1 C7 C8 108.2(5) . .
C9 C8 C7 108.5(5) . .
C9 C8 H8 125.8 . .
C7 C8 H8 125.7 . .
C8 C9 C10 108.0(5) . .
C8 C9 H9 126.0 . .
C10 C9 H9 126.0 . .
N1 C10 C11 126.9(4) . .
N1 C10 C9 108.1(4) . .
C11 C10 C9 125.0(5) . .
C10 C11 C12 125.1(5) . .
C10 C11 C34 118.3(4) . .
C12 C11 C34 116.6(4) . .
N2 C12 C11 124.3(5) . .
N2 C12 C13 108.6(4) . .
C11 C12 C13 127.0(5) . .
C14 C13 C12 108.5(5) . .
C14 C13 H13 125.7 . .
C12 C13 H13 125.8 . .
C13 C14 C15 106.5(5) . .
C13 C14 H14 126.7 . .
C15 C14 H14 126.7 . .
N2 C15 C16 123.6(5) . .
N2 C15 C14 110.9(4) . .
C16 C15 C14 125.5(5) . .
C17 C16 C15 125.8(4) . .
C17 C16 C43 118.8(4) . .
C15 C16 C43 115.4(5) . .
N3 C17 C16 127.0(4) . .
N3 C17 C18 107.0(5) . .
C16 C17 C18 126.1(5) . .
C19 C18 C17 110.9(5) . .
C19 C18 H18 124.5 . .
C17 C18 H18 124.5 . .
C18 C19 C20 104.1(5) . .
C18 C19 H19 127.9 . .
C20 C19 H19 128.0 . .
N3 C20 C21 126.8(4) . .
N3 C20 C19 110.6(4) . .
C21 C20 C19 122.5(5) . .
C22 C21 C20 125.4(5) . .
C22 C21 C52 116.5(4) . .
C20 C21 C52 118.2(4) . .
N4 C22 C21 124.1(4) . .
N4 C22 C23 111.1(4) . .
C21 C22 C23 124.8(5) . .
C24 C23 C22 105.4(5) . .
C24 C23 H23 127.3 . .
C22 C23 H23 127.3 . .
C23 C24 C5 109.2(4) . .
C23 C24 H24 125.4 . .
C5 C24 H24 125.4 . .
C26 C25 C30 120.0(5) . .
C26 C25 C6 123.3(6) . .
C30 C25 C6 116.6(6) . .
C25 C26 C27 119.8(6) . .
C25 C26 H26 120.1 . .
C27 C26 H26 120.1 . .
C28 C27 C26 120.9(6) . .
C28 C27 H27 119.6 . .
C26 C27 H27 119.5 . .
C27 C28 C29 119.5(5) . .
C27 C28 C31 117.1(6) . .
C29 C28 C31 123.3(6) . .
C28 C29 C30 120.8(6) . .
C28 C29 H29 119.6 . .
C30 C29 H29 119.6 . .
C29 C30 C25 118.8(6) . .
C29 C30 H30 120.6 . .
C25 C30 H30 120.6 . .
O33 C31 O32 126.3(6) . .
O33 C31 C28 120.3(7) . .
O32 C31 C28 113.4(7) . .
C31 O32 H32 97.6 . .
C31 O33 Zn62 127.6(4) . 3_545
C35 C34 C39 116.8(6) . .
C35 C34 C11 122.3(6) . .
C39 C34 C11 120.9(6) . .
C34 C35 C36 121.3(6) . .
C34 C35 H35 119.3 . .
C36 C35 H35 119.3 . .
C37 C36 C35 121.8(6) . .
C37 C36 H36 119.1 . .
C35 C36 H36 119.1 . .
C36 C37 C38 119.6(6) . .
C36 C37 C40 123.8(6) . .
C38 C37 C40 116.5(7) . .
C37 C38 C39 118.3(6) . .
C37 C38 H38 120.8 . .
C39 C38 H38 120.8 . .
C34 C39 C38 122.1(6) . .
C34 C39 H39 119.0 . .
C38 C39 H39 119.0 . .
O41 C40 O42 123.9(7) . .
O41 C40 C37 124.0(7) . .
O42 C40 C37 112.0(6) . .
C40 O42 Zn62 108.0(4) . .
C40 O42 H42 119.0 . .
Zn62 O42 H42 132.4 . .
C48 C43 C44 121.2(5) . .
C48 C43 C16 121.7(5) . .
C44 C43 C16 117.1(6) . .
C43 C44 C45 118.6(6) . .
C43 C44 H44 120.7 . .
C45 C44 H44 120.7 . .
C46 C45 C44 119.5(5) . .
C46 C45 H45 120.3 . .
C44 C45 H45 120.2 . .
C47 C46 C45 118.5(5) . .
C47 C46 C49 123.5(6) . .
C45 C46 C49 118.0(6) . .
C46 C47 C48 121.7(6) . .
C46 C47 H47 119.1 . .
C48 C47 H47 119.1 . .
C43 C48 C47 120.4(5) . .
C43 C48 H48 119.8 . .
C47 C48 H48 119.8 . .
O50 C49 O51 124.9(5) . .
O50 C49 C46 116.5(6) . .
O51 C49 C46 118.6(6) . .
C49 O50 Zn62 124.1(4) . 6_576
C53 C52 C57 118.6(6) . .
C53 C52 C21 124.1(6) . .
C57 C52 C21 117.3(6) . .
C52 C53 C54 122.3(6) . .
C52 C53 H53 118.8 . .
C54 C53 H53 118.8 . .
C55 C54 C53 120.7(6) . .
C55 C54 H54 119.7 . .
C53 C54 H54 119.6 . .
C54 C55 C56 118.5(6) . .
C54 C55 C58 122.9(6) . .
C56 C55 C58 118.6(6) . .
C55 C56 C57 122.6(6) . .
C55 C56 H56 118.7 . .
C57 C56 H56 118.7 . .
C56 C57 C52 117.3(6) . .
C56 C57 H57 121.3 . .
C52 C57 H57 121.4 . .
O59 C58 O60 120.8(6) . .
O59 C58 C55 122.2(6) . .
O60 C58 C55 117.0(7) . .
C58 O59 Zn62 106.8(4) . 8_566
N3 Zn61 N4 89.11(16) . .
N3 Zn61 N1 165.57(17) . .
N4 Zn61 N1 88.90(15) . .
N3 Zn61 N2 88.55(16) . .
N4 Zn61 N2 162.16(16) . .
N1 Zn61 N2 88.98(16) . .
N3 Zn61 O63 96.09(15) . .
N4 Zn61 O63 97.93(15) . .
N1 Zn61 O63 98.34(14) . .
N2 Zn61 O63 99.90(14) . .
O50 Zn62 O33 129.49(18) 6_575 3_455
O50 Zn62 O42 106.29(15) 6_575 .
O33 Zn62 O42 106.20(15) 3_455 .
O50 Zn62 O59 108.34(15) 6_575 8_465
O33 Zn62 O59 103.85(16) 3_455 8_465
O42 Zn62 O59 98.48(19) . 8_465
C64 O63 Zn61 127.2(3) . .
C64 O63 H63 130.6 . .
Zn61 O63 H63 102.2 . .
O63 C64 C65 111.6(6) . .
O63 C64 H64A 109.4 . .
C65 C64 H64A 109.3 . .
O63 C64 H64B 109.2 . .
C65 C64 H64B 109.3 . .
H64A C64 H64B 108.0 . .
O66 C65 C64 104.9(6) . .
O66 C65 H65A 110.8 . .
C64 C65 H65A 110.8 . .
O66 C65 H65B 110.8 . .
C64 C65 H65B 110.7 . .
H65A C65 H65B 108.9 . .
C65 O66 H66 109.4 . .

loop_
_geom_bond_atom_site_label_1
_geom_bond_atom_site_label_2
_geom_bond_distance
_geom_bond_site_symmetry_2
N1 C10 1.382(6) .
N1 C7 1.388(5) .
N1 Zn61 2.058(4) .
N2 C12 1.389(6) .
N2 C15 1.394(5) .
N2 Zn61 2.069(4) .
N3 C20 1.364(6) .
N3 C17 1.367(6) .
N3 Zn61 2.044(3) .
N4 C5 1.389(5) .
N4 C22 1.394(6) .
N4 Zn61 2.053(4) .
C5 C6 1.391(6) .
C5 C24 1.423(7) .
C6 C7 1.377(6) .
C6 C25 1.517(7) .
C7 C8 1.440(7) .
C8 C9 1.323(7) .
C8 H8 0.9300 .
C9 C10 1.451(6) .
C9 H9 0.9300 .
C10 C11 1.378(6) .
C11 C12 1.437(6) .
C11 C34 1.453(7) .
C12 C13 1.452(6) .
C13 C14 1.347(6) .
C13 H13 0.9300 .
C14 C15 1.427(7) .
C14 H14 0.9300 .
C15 C16 1.403(6) .
C16 C17 1.381(6) .
C16 C43 1.524(7) .
C17 C18 1.430(6) .
C18 C19 1.336(6) .
C18 H18 0.9300 .
C19 C20 1.441(6) .
C19 H19 0.9300 .
C20 C21 1.405(6) .
C21 C22 1.394(6) .
C21 C52 1.499(7) .
C22 C23 1.418(6) .
C23 C24 1.372(6) .
C23 H23 0.9300 .
C24 H24 0.9300 .
C25 C26 1.324(7) .
C25 C30 1.413(8) .
C26 C27 1.409(7) .
C26 H26 0.9300 .
C27 C28 1.354(7) .
C27 H27 0.9300 .
C28 C29 1.352(8) .
C28 C31 1.521(7) .
C29 C30 1.390(7) .
C29 H29 0.9300 .
C30 H30 0.9300 .
C31 O33 1.225(7) .
C31 O32 1.293(7) .
O32 H32 0.9773 .
O33 Zn62 1.949(4) 3_545
C34 C35 1.350(7) .
C34 C39 1.391(7) .
C35 C36 1.384(7) .
C35 H35 0.9300 .
C36 C37 1.344(7) .
C36 H36 0.9300 .
C37 C38 1.362(7) .
C37 C40 1.525(8) .
C38 C39 1.411(7) .
C38 H38 0.9300 .
C39 H39 0.9300 .
C40 O41 1.214(7) .
C40 O42 1.343(7) .
O42 Zn62 1.954(4) .
O42 H42 0.9591 .
C43 C48 1.327(7) .
C43 C44 1.382(7) .
C44 C45 1.432(7) .
C44 H44 0.9300 .
C45 C46 1.394(7) .
C45 H45 0.9300 .
C46 C47 1.361(7) .
C46 C49 1.479(7) .
C47 C48 1.392(7) .
C47 H47 0.9300 .
C48 H48 0.9300 .
C49 O50 1.226(6) .
C49 O51 1.257(6) .
O50 Zn62 1.948(3) 6_576
C52 C53 1.347(7) .
C52 C57 1.413(7) .
C53 C54 1.376(7) .
C53 H53 0.9300 .
C54 C55 1.352(7) .
C54 H54 0.9300 .
C55 C56 1.358(7) .
C55 C58 1.485(8) .
C56 C57 1.405(7) .
C56 H56 0.9300 .
C57 H57 0.9300 .
C58 O59 1.240(7) .
C58 O60 1.288(6) .
O59 Zn62 1.967(4) 8_566
Zn61 O63 2.108(4) .
Zn62 O50 1.948(3) 6_575
Zn62 O33 1.949(4) 3_455
Zn62 O59 1.967(4) 8_465
O63 C64 1.478(7) .
O63 H63 1.0871 .
C64 C65 1.514(8) .
C64 H64A 0.9700 .
C64 H64B 0.9700 .
C65 O66 1.444(7) .
C65 H65A 0.9700 .
C65 H65B 0.9700 .
O66 H66 1.0738 .
